data_2019054
loop_
_publ_author_name
'Cort\'es, Edwar'
'Abon\'ia, Rodrigo'
'Cobo, Justo'
'Glidewell, Christopher'

_publ_section_title
;
 Four related esters: two 4-(aroylhydrazinyl)-3-nitrobenzoates and two
 3-aryl-1,2,4-benzotriazine-6-carboxylates
;
_journal_coeditor_code SF3196
_journal_issue 7
_journal_name_full 'Acta Crystallographica Section C'
_journal_page_first 754
_journal_page_last 760
_journal_paper_doi 10.1107/S0108270113013590
_journal_volume 69
_journal_year 2013
_chemical_formula_moiety 'C16 H13 N3 O2'
_chemical_formula_sum 'C16 H13 N3 O2'
_chemical_formula_weight 279.29
_chemical_name_systematic
;
Methyl 3-(4-methylphenyl)-1,2,4-benzotriazine- 6-carboxylate
;
_space_group_IT_number 61
_symmetry_cell_setting orthorhombic
_symmetry_space_group_name_Hall '-P 2ac 2ab'
_symmetry_space_group_name_H-M 'P b c a'
_atom_sites_solution_hydrogens geom
_atom_sites_solution_primary direct
_atom_sites_solution_secondary difmap
_cell_angle_alpha 90.00
_cell_angle_beta 90.00
_cell_angle_gamma 90.00
_cell_formula_units_Z 8
_cell_length_a 7.2326(4)
_cell_length_b 12.3516(13)
_cell_length_c 29.695(3)
_cell_measurement_reflns_used 3050
_cell_measurement_temperature 120(2)
_cell_measurement_theta_max 27.50
_cell_measurement_theta_min 2.74
_cell_volume 2652.8(4)
_computing_cell_refinement 'DIRAX/LSQ (Duisenberg <i>et al.</i>, 2000)'
_computing_data_collection 'COLLECT (Hooft, 1999)'
_computing_data_reduction 'EVALCCD (Duisenberg <i>et al.</i>, 2003)'
_computing_molecular_graphics 'PLATON (Spek, 2009)'
_computing_publication_material 'SHELXL97 (Sheldrick, 2008) and PLATON (Spek, 2009)'
_computing_structure_refinement 'SHELXL-97 (Sheldrick, 2008)'
_computing_structure_solution 'Sir2004 (Burla <i>et al.</i>, 2005)'
_diffrn_ambient_temperature 120(2)
_diffrn_detector_area_resol_mean 9.091
_diffrn_measured_fraction_theta_full 0.999
_diffrn_measured_fraction_theta_max 0.999
_diffrn_measurement_device_type 'Bruker--Nonius KappaCCD'
_diffrn_measurement_method '\f & \w scans'
_diffrn_radiation_monochromator graphite
_diffrn_radiation_source 'Bruker--Nonius FR591 rotating anode'
_diffrn_radiation_type 'Mo K\a'
_diffrn_radiation_wavelength 0.71073
_diffrn_reflns_av_R_equivalents 0.0612
_diffrn_reflns_av_sigmaI/netI 0.0404
_diffrn_reflns_limit_h_max 9
_diffrn_reflns_limit_h_min -9
_diffrn_reflns_limit_k_max 15
_diffrn_reflns_limit_k_min -16
_diffrn_reflns_limit_l_max 38
_diffrn_reflns_limit_l_min -32
_diffrn_reflns_number 26576
_diffrn_reflns_theta_full 27.50
_diffrn_reflns_theta_max 27.50
_diffrn_reflns_theta_min 2.74
_diffrn_standards_decay_% 0
_diffrn_standards_interval_count 0
_diffrn_standards_interval_time 0
_diffrn_standards_number 0
_exptl_absorpt_coefficient_mu 0.095
_exptl_absorpt_correction_T_max 0.981
_exptl_absorpt_correction_T_min 0.959
_exptl_absorpt_correction_type multi-scan
_exptl_absorpt_process_details '(SADABS; Sheldrick, 2003)'
_exptl_crystal_colour orange
_exptl_crystal_density_diffrn 1.399
_exptl_crystal_density_method 'not measured'
_exptl_crystal_description block
_exptl_crystal_F_000 1168
_exptl_crystal_size_max 0.44
_exptl_crystal_size_mid 0.20
_exptl_crystal_size_min 0.20
_refine_diff_density_max 0.496
_refine_diff_density_min -0.277
_refine_ls_extinction_method none
_refine_ls_goodness_of_fit_ref 1.070
_refine_ls_hydrogen_treatment constr
_refine_ls_matrix_type full
_refine_ls_number_parameters 192
_refine_ls_number_reflns 3050
_refine_ls_number_restraints 0
_refine_ls_restrained_S_all 1.070
_refine_ls_R_factor_all 0.1144
_refine_ls_R_factor_gt 0.0617
_refine_ls_shift/su_max 0.001
_refine_ls_shift/su_mean 0.000
_refine_ls_structure_factor_coef Fsqd
_refine_ls_weighting_details 'w=1/[\s^2^(Fo^2^)+(0.1044P)^2^+0.3747P] where P=(Fo^2^+2Fc^2^)/3'
_refine_ls_weighting_scheme calc
_refine_ls_wR_factor_gt 0.1517
_refine_ls_wR_factor_ref 0.1883
_reflns_number_gt 1807
_reflns_number_total 3050
_reflns_threshold_expression I>2\s(I)
_cod_data_source_file sf3196.cif
_cod_data_source_block IV
_cod_database_code 2019054
_cod_database_fobs_code 2019054

loop_
_symmetry_equiv_pos_as_xyz
'x, y, z'
'-x+1/2, -y, z+1/2'
'x+1/2, -y+1/2, -z'
'-x, y+1/2, -z+1/2'
'-x, -y, -z'
'x-1/2, y, -z-1/2'
'-x-1/2, y-1/2, z'
'x, -y-1/2, z-1/2'

loop_
_atom_site_type_symbol
_atom_site_label
_atom_site_fract_x
_atom_site_fract_y
_atom_site_fract_z
_atom_site_U_iso_or_equiv
_atom_site_adp_type
_atom_site_calc_flag
_atom_site_refinement_flags
_atom_site_occupancy
_atom_site_symmetry_multiplicity
N N1 0.5099(2) 0.04695(13) 0.20074(5) 0.0292(4) Uani d . 1 1
N N2 0.5392(2) 0.10147(13) 0.16353(5) 0.0287(4) Uani d . 1 1
C C3 0.5960(3) 0.20787(15) 0.16610(7) 0.0245(5) Uani d . 1 1
N N4 0.6236(2) 0.26288(13) 0.20404(5) 0.0242(4) Uani d . 1 1
C C4A 0.5960(3) 0.20656(16) 0.24289(6) 0.0243(5) Uani d . 1 1
C C5 0.6230(3) 0.25795(16) 0.28508(6) 0.0244(5) Uani d . 1 1
H H5 0.6595 0.3317 0.2865 0.029 Uiso calc R 1 1
C C6 0.5956(3) 0.19967(15) 0.32354(6) 0.0247(5) Uani d . 1 1
C C7 0.5373(3) 0.08958(16) 0.32185(7) 0.0302(5) Uani d . 1 1
H H7 0.5180 0.0508 0.3491 0.036 Uiso calc R 1 1
C C8 0.5088(3) 0.03933(16) 0.28150(7) 0.0294(5) Uani d . 1 1
H H8 0.4697 -0.0341 0.2805 0.035 Uiso calc R 1 1
C C8A 0.5381(3) 0.09764(16) 0.24121(6) 0.0242(5) Uani d . 1 1
C C31 0.6284(3) 0.26429(15) 0.12294(6) 0.0237(5) Uani d . 1 1
C C32 0.7049(3) 0.36788(16) 0.12323(7) 0.0277(5) Uani d . 1 1
H H32 0.7381 0.4006 0.1510 0.033 Uiso calc R 1 1
C C33 0.7329(3) 0.42334(17) 0.08333(6) 0.0293(5) Uani d . 1 1
H H33 0.7815 0.4948 0.0842 0.035 Uiso calc R 1 1
C C34 0.6911(3) 0.37650(17) 0.04187(6) 0.0293(5) Uani d . 1 1
C C35 0.6160(3) 0.27274(17) 0.04186(7) 0.0303(5) Uani d . 1 1
H H35 0.5867 0.2391 0.0140 0.036 Uiso calc R 1 1
C C36 0.5832(3) 0.21744(16) 0.08167(7) 0.0283(5) Uani d . 1 1
H H36 0.5296 0.1473 0.0808 0.034 Uiso calc R 1 1
C C37 0.7301(3) 0.43711(19) -0.00121(7) 0.0373(6) Uani d . 1 1
H H37A 0.8607 0.4285 -0.0093 0.056 Uiso calc R 1 1
H H37B 0.7025 0.5141 0.0031 0.056 Uiso calc R 1 1
H H37C 0.6526 0.4081 -0.0254 0.056 Uiso calc R 1 1
C C61 0.6249(3) 0.24951(17) 0.36903(7) 0.0275(5) Uani d . 1 1
O O61 0.6048(2) 0.20038(12) 0.40409(5) 0.0393(4) Uani d . 1 1
O O62 0.6774(2) 0.35247(11) 0.36591(4) 0.0310(4) Uani d . 1 1
C C62 0.7067(3) 0.40933(17) 0.40778(6) 0.0327(5) Uani d . 1 1
H H62A 0.6075 0.3911 0.4289 0.049 Uiso calc R 1 1
H H62B 0.7065 0.4875 0.4022 0.049 Uiso calc R 1 1
H H62C 0.8260 0.3879 0.4206 0.049 Uiso calc R 1 1

loop_
_atom_site_aniso_label
_atom_site_aniso_U_11
_atom_site_aniso_U_22
_atom_site_aniso_U_33
_atom_site_aniso_U_12
_atom_site_aniso_U_13
_atom_site_aniso_U_23
N1 0.0306(10) 0.0271(9) 0.0299(10) -0.0005(8) -0.0018(7) -0.0001(7)
N2 0.0317(10) 0.0243(9) 0.0300(10) 0.0007(8) -0.0011(7) -0.0003(7)
C3 0.0210(11) 0.0236(10) 0.0288(11) 0.0029(8) -0.0029(8) -0.0012(8)
N4 0.0251(9) 0.0235(9) 0.0240(9) 0.0012(7) -0.0003(7) -0.0007(6)
C4A 0.0215(11) 0.0257(11) 0.0257(10) 0.0017(8) -0.0011(8) 0.0017(8)
C5 0.0255(11) 0.0213(10) 0.0263(10) -0.0008(8) 0.0001(8) -0.0009(8)
C6 0.0219(11) 0.0264(11) 0.0258(10) 0.0014(8) -0.0033(8) 0.0023(8)
C7 0.0308(12) 0.0300(11) 0.0299(11) -0.0015(9) -0.0026(9) 0.0096(9)
C8 0.0307(12) 0.0240(10) 0.0335(12) -0.0052(9) -0.0033(9) 0.0055(9)
C8A 0.0229(11) 0.0224(10) 0.0273(10) -0.0005(8) -0.0025(8) 0.0001(8)
C31 0.0243(11) 0.0230(10) 0.0238(10) 0.0026(8) 0.0015(8) -0.0008(8)
C32 0.0300(12) 0.0297(11) 0.0235(10) 0.0002(9) -0.0004(9) -0.0051(8)
C33 0.0317(12) 0.0282(11) 0.0279(11) -0.0032(9) 0.0041(9) -0.0028(9)
C34 0.0282(12) 0.0350(12) 0.0247(11) 0.0010(9) 0.0034(9) 0.0018(8)
C35 0.0343(13) 0.0327(12) 0.0240(10) 0.0029(10) -0.0025(9) -0.0053(8)
C36 0.0335(12) 0.0229(11) 0.0284(11) 0.0016(9) 0.0009(9) -0.0030(8)
C37 0.0466(14) 0.0386(13) 0.0268(11) -0.0018(11) 0.0047(10) 0.0004(9)
C61 0.0249(12) 0.0325(11) 0.0251(11) 0.0021(9) -0.0015(9) 0.0029(9)
O61 0.0503(10) 0.0397(9) 0.0279(8) -0.0038(8) -0.0038(7) 0.0074(7)
O62 0.0382(9) 0.0304(8) 0.0243(8) -0.0008(7) -0.0021(6) -0.0006(6)
C62 0.0367(14) 0.0349(13) 0.0266(11) 0.0027(10) -0.0035(9) -0.0060(9)

loop_
_atom_type_symbol
_atom_type_description
_atom_type_scat_dispersion_real
_atom_type_scat_dispersion_imag
_atom_type_scat_source
C C 0.0033 0.0016 'International Tables Vol C Tables 4.2.6.8 and 6.1.1.4'
H H 0.0000 0.0000 'International Tables Vol C Tables 4.2.6.8 and 6.1.1.4'
N N 0.0061 0.0033 'International Tables Vol C Tables 4.2.6.8 and 6.1.1.4'
O O 0.0106 0.0060 'International Tables Vol C Tables 4.2.6.8 and 6.1.1.4'

loop_
_geom_angle_atom_site_label_1
_geom_angle_atom_site_label_2
_geom_angle_atom_site_label_3
_geom_angle
N2 N1 C8A 118.70(16)
N1 N2 C3 119.42(16)
N4 C3 N2 125.31(17)
N4 C3 C31 118.03(17)
N2 C3 C31 116.66(16)
C3 N4 C4A 115.75(17)
N4 C4A C8A 120.07(17)
N4 C4A C5 119.97(18)
C8A C4A C5 119.95(17)
C6 C5 C4A 118.91(18)
C6 C5 H5 120.5
C4A C5 H5 120.5
C5 C6 C7 121.13(18)
C5 C6 C61 121.13(18)
C7 C6 C61 117.74(17)
C8 C7 C6 120.65(18)
C8 C7 H7 119.7
C6 C7 H7 119.7
C7 C8 C8A 119.27(18)
C7 C8 H8 120.4
C8A C8 H8 120.4
N1 C8A C4A 120.74(17)
N1 C8A C8 119.18(18)
C4A C8A C8 120.08(17)
C32 C31 C36 118.65(17)
C32 C31 C3 119.37(17)
C36 C31 C3 121.98(17)
C33 C32 C31 120.49(18)
C33 C32 H32 119.8
C31 C32 H32 119.8
C32 C33 C34 121.3(2)
C32 C33 H33 119.4
C34 C33 H33 119.4
C35 C34 C33 117.85(18)
C35 C34 C37 121.97(18)
C33 C34 C37 120.17(19)
C36 C35 C34 121.36(18)
C36 C35 H35 119.3
C34 C35 H35 119.3
C35 C36 C31 120.34(19)
C35 C36 H36 119.8
C31 C36 H36 119.8
C34 C37 H37A 109.5
C34 C37 H37B 109.5
H37A C37 H37B 109.5
C34 C37 H37C 109.5
H37A C37 H37C 109.5
H37B C37 H37C 109.5
O61 C61 O62 124.87(18)
O61 C61 C6 123.40(19)
O62 C61 C6 111.72(16)
C61 O62 C62 116.55(15)
O62 C62 H62A 109.5
O62 C62 H62B 109.5
H62A C62 H62B 109.5
O62 C62 H62C 109.5
H62A C62 H62C 109.5
H62B C62 H62C 109.5

loop_
_geom_bond_atom_site_label_1
_geom_bond_atom_site_label_2
_geom_bond_distance
_geom_bond_publ_flag
N1 N2 1.311(2) y
N2 C3 1.379(3) y
C3 N4 1.331(2) y
N4 C4A 1.362(2) y
C4A C5 1.418(3) y
C5 C6 1.364(3) y
C6 C7 1.425(3) y
C7 C8 1.365(3) y
C8 C8A 1.413(3) y
C8A N1 1.370(2) y
C4A C8A 1.410(3) y
C3 C31 1.477(3) ?
C5 H5 0.9500 ?
C6 C61 1.499(3) ?
C7 H7 0.9500 ?
C8 H8 0.9500 ?
C31 C32 1.394(3) ?
C31 C36 1.394(3) ?
C32 C33 1.383(3) ?
C32 H32 0.9500 ?
C33 C34 1.393(3) ?
C33 H33 0.9500 ?
C34 C35 1.392(3) ?
C34 C37 1.509(3) ?
C35 C36 1.386(3) ?
C35 H35 0.9500 ?
C36 H36 0.9500 ?
C37 H37A 0.9800 ?
C37 H37B 0.9800 ?
C37 H37C 0.9800 ?
C61 O61 1.214(2) ?
C61 O62 1.331(2) ?
O62 C62 1.444(2) ?
C62 H62A 0.9800 ?
C62 H62B 0.9800 ?
C62 H62C 0.9800 ?

loop_
_geom_torsion_atom_site_label_1
_geom_torsion_atom_site_label_2
_geom_torsion_atom_site_label_3
_geom_torsion_atom_site_label_4
_geom_torsion
_geom_torsion_publ_flag
C8A N1 N2 C3 -0.5(3) ?
N1 N2 C3 N4 -0.6(3) ?
N1 N2 C3 C31 179.42(17) ?
N2 C3 N4 C4A 1.4(3) ?
C31 C3 N4 C4A -178.55(17) ?
C3 N4 C4A C8A -1.3(3) ?
C3 N4 C4A C5 179.60(17) ?
N4 C4A C5 C6 -179.58(18) ?
C8A C4A C5 C6 1.3(3) ?
C4A C5 C6 C7 -1.3(3) ?
C4A C5 C6 C61 179.10(18) ?
C5 C6 C7 C8 0.6(3) ?
C61 C6 C7 C8 -179.77(19) ?
C6 C7 C8 C8A 0.1(3) ?
N2 N1 C8A C4A 0.6(3) ?
N2 N1 C8A C8 -179.33(17) ?
N4 C4A C8A N1 0.4(3) ?
C5 C4A C8A N1 179.47(18) ?
N4 C4A C8A C8 -179.76(18) ?
C5 C4A C8A C8 -0.6(3) ?
C7 C8 C8A N1 179.83(18) ?
C7 C8 C8A C4A -0.1(3) ?
N4 C3 C31 C32 6.9(3) ?
N2 C3 C31 C32 -173.11(18) y
N4 C3 C31 C36 -172.54(18) ?
N2 C3 C31 C36 7.5(3) ?
C36 C31 C32 C33 0.9(3) ?
C3 C31 C32 C33 -178.60(18) ?
C31 C32 C33 C34 -2.0(3) ?
C32 C33 C34 C35 1.5(3) ?
C32 C33 C34 C37 -177.54(18) ?
C33 C34 C35 C36 0.1(3) ?
C37 C34 C35 C36 179.1(2) ?
C34 C35 C36 C31 -1.2(3) ?
C32 C31 C36 C35 0.7(3) ?
C3 C31 C36 C35 -179.83(19) ?
C5 C6 C61 O61 -178.93(19) ?
C7 C6 C61 O61 1.4(3) ?
C5 C6 C61 O62 0.2(3) ?
C7 C6 C61 O62 -179.45(17) ?
O61 C61 O62 C62 -1.9(3) ?
C6 C61 O62 C62 178.99(16) ?
